data_7043406
loop_
_publ_author_name
'Moreno-Alc\'antar, Luis Guillermo'
'Hess, Kristopher'
'Guevara-Vela, Jos\'e Manuel'
'Rocha-Rinza, Tom\'as'
'Mart\'in Pend\'as, Angel'
'Flores-Alamo, Marcos'
'Torrens, Hugo'

_publ_section_title
;
 \p-Backbonding and non-covalent interactions in JohnPhos and
 polyfluorothiolate complexes of gold(I)
;
_journal_name_full 'Dalton Trans.'
_journal_paper_doi 10.1039/C7DT00961E
_journal_year 2017
_chemical_formula_moiety 'C26 H31 Au F P S'
_chemical_formula_sum 'C26 H31 Au F P S'
_chemical_formula_weight 622.5
_space_group_IT_number 2
_symmetry_cell_setting triclinic
_symmetry_Int_Tables_number 2
_symmetry_space_group_name_Hall '-P 1'
_symmetry_space_group_name_H-M 'P -1'
_atom_sites_solution_hydrogens geom
_audit_conform_dict_location ftp://ftp.iucr.org/pub/cif_core.dic
_audit_conform_dict_name cif_core.dic
_audit_conform_dict_version 2.4.3
_audit_creation_date 2016-10-24T17:56:48-00:00
_audit_creation_method 'WinGX routine CIF_UPDATE'
_audit_update_record
;
2017-02-10 deposited with the CCDC.
2017-06-22 downloaded from the CCDC.
;
_cell_angle_alpha 108.771(4)
_cell_angle_beta 104.898(4)
_cell_angle_gamma 91.213(4)
_cell_formula_units_Z 4
_cell_length_a 11.0004(6)
_cell_length_b 14.5902(6)
_cell_length_c 16.9126(8)
_cell_measurement_reflns_used 11388
_cell_measurement_temperature 130(2)
_cell_measurement_theta_max 29.4958
_cell_measurement_theta_min 3.4278
_cell_volume 2467.6(2)
_computing_cell_refinement
;
        CrysAlisPro, Agilent Technologies,
        Version 1.171.36.32 (release 02-08-2013 CrysAlis171 .NET)
        (compiled Aug  2 2013,16:46:58)
;
_computing_data_collection
;
        CrysAlisPro, Agilent Technologies,
        Version 1.171.36.32 (release 02-08-2013 CrysAlis171 .NET)
        (compiled Aug  2 2013,16:46:58)
;
_computing_data_reduction
;
        CrysAlisPro, Agilent Technologies,
        Version 1.171.36.32 (release 02-08-2013 CrysAlis171 .NET)
        (compiled Aug  2 2013,16:46:58)
;
_computing_molecular_graphics
;
          'Ortep-3 for Windows (Farrugia, 1997)'
      L. J. Farrugia, J. Appl. Crystallogr., 1997, 30, 565.
;
_computing_publication_material
;    
        'WinGX publication routines (Farrugia, 1999)'                 
    L. J. Farrugia, J. Appl. Crystallogr., 1999, 32, 837-838.
;
_computing_structure_refinement 'SHELXL-2014 (Sheldrick, 2015)'
_computing_structure_solution
;
      'SHELXS-2014 (Sheldrick, 2015)'
      Sheldrick, G. M. (2015). Acta Cryst. A71, 3--8.
;
_diffrn_ambient_temperature 130(2)
_diffrn_detector_area_resol_mean 10.4685
_diffrn_measured_fraction_theta_full 0.997
_diffrn_measured_fraction_theta_max 0.866
_diffrn_measurement_device_type 'Xcalibur, Atlas, Gemini'
_diffrn_measurement_method '\w scans'
_diffrn_orient_matrix_UB_11 0.0543402
_diffrn_orient_matrix_UB_12 0.0115568
_diffrn_orient_matrix_UB_13 -0.0117127
_diffrn_orient_matrix_UB_21 0.0168453
_diffrn_orient_matrix_UB_22 0.0427045
_diffrn_orient_matrix_UB_23 0.0373426
_diffrn_orient_matrix_UB_31 0.0356848
_diffrn_orient_matrix_UB_32 -0.0267131
_diffrn_orient_matrix_UB_33 0.024408
_diffrn_radiation_monochromator graphite
_diffrn_radiation_type MoK\a
_diffrn_radiation_wavelength 0.71073
_diffrn_reflns_av_R_equivalents 0.0488
_diffrn_reflns_av_unetI/netI 0.0682
_diffrn_reflns_Laue_measured_fraction_full 0.997
_diffrn_reflns_Laue_measured_fraction_max 0.866
_diffrn_reflns_limit_h_max 15
_diffrn_reflns_limit_h_min -14
_diffrn_reflns_limit_k_max 19
_diffrn_reflns_limit_k_min -20
_diffrn_reflns_limit_l_max 21
_diffrn_reflns_limit_l_min -21
_diffrn_reflns_number 32793
_diffrn_reflns_point_group_measured_fraction_full 0.997
_diffrn_reflns_point_group_measured_fraction_max 0.866
_diffrn_reflns_theta_full 25.242
_diffrn_reflns_theta_max 29.496
_diffrn_reflns_theta_min 3.428
_exptl_absorpt_coefficient_mu 6.129
_exptl_absorpt_correction_T_max 0.319
_exptl_absorpt_correction_T_min 0.168
_exptl_absorpt_correction_type analytical
_exptl_absorpt_process_details
;
        CrysAlisPro, Agilent Technologies,
        Version 1.171.36.32 (release 02-08-2013 CrysAlis171 .NET)
        (compiled Aug  2 2013,16:46:58)
Analytical numeric absorption correction using a multifaceted crystal
                        model based on expressions derived by R.C. Clark & J.S.
        (Clark, R. C. & Reid, J. S. (1995). Acta Cryst. A51, 887-897)
;
_exptl_crystal_colour colourless
_exptl_crystal_density_diffrn 1.676
_exptl_crystal_description block
_exptl_crystal_F_000 1224
_exptl_crystal_size_max 0.5
_exptl_crystal_size_mid 0.31
_exptl_crystal_size_min 0.3
_refine_diff_density_max 1.32
_refine_diff_density_min -1.925
_refine_diff_density_rms 0.163
_refine_ls_extinction_method none
_refine_ls_goodness_of_fit_ref 1.064
_refine_ls_hydrogen_treatment constr
_refine_ls_matrix_type full
_refine_ls_number_parameters 553
_refine_ls_number_reflns 11912
_refine_ls_number_restraints 0
_refine_ls_restrained_S_all 1.064
_refine_ls_R_factor_all 0.047
_refine_ls_R_factor_gt 0.0338
_refine_ls_shift/su_max 0.002
_refine_ls_shift/su_mean 0
_refine_ls_structure_factor_coef Fsqd
_refine_ls_weighting_details 'w=1/[\s^2^(Fo^2^)+(0.0267P)^2^] where P=(Fo^2^+2Fc^2^)/3'
_refine_ls_weighting_scheme calc
_refine_ls_wR_factor_gt 0.0685
_refine_ls_wR_factor_ref 0.0764
_reflns_Friedel_coverage 0
_reflns_number_gt 9799
_reflns_number_total 11912
_reflns_threshold_expression 'I > 2\s(I)'
_cod_data_source_file c7dt00961e2.cif
_cod_data_source_block khc8
_cod_database_code 7043406
_shelx_estimated_absorpt_t_min 0.15
_shelx_estimated_absorpt_t_max 0.261

loop_
_symmetry_equiv_pos_as_xyz
'x, y, z'
'-x, -y, -z'

loop_
_atom_site_label
_atom_site_type_symbol
_atom_site_fract_x
_atom_site_fract_y
_atom_site_fract_z
_atom_site_U_iso_or_equiv
_atom_site_adp_type
_atom_site_occupancy
_atom_site_site_symmetry_order
_atom_site_calc_flag
_atom_site_refinement_flags_posn
_atom_site_refinement_flags_adp
AU2 Au 0.75665(2) 0.83082(2) 0.35629(2) 0.01771(5) Uani 1 1 d . .
S2 S 0.66148(10) 0.81449(8) 0.45809(7) 0.0242(2) Uani 1 1 d . .
P2 P 0.86027(9) 0.84092(8) 0.25817(7) 0.0176(2) Uani 1 1 d . .
F2 F 1.0940(3) 0.7158(2) 0.5831(2) 0.0564(9) Uani 1 1 d . .
C50 C 1.0263(5) 0.9834(4) 0.3868(3) 0.0403(13) Uani 1 1 d . .
H50A H 0.986293 1.026782 0.356516 0.061 Uiso 1 1 calc R U
H50B H 1.112666 1.012151 0.421395 0.061 Uiso 1 1 calc R U
H50C H 0.977189 0.974619 0.425135 0.061 Uiso 1 1 calc R U
C35 C 0.6508(4) 0.9981(3) 0.2887(3) 0.0185(9) Uani 1 1 d . .
C33 C 0.8127(4) 0.9308(3) 0.2045(3) 0.0186(9) Uani 1 1 d . .
C34 C 0.7285(4) 0.9991(3) 0.2292(2) 0.0180(8) Uani 1 1 d . .
C36 C 0.5527(4) 0.9234(3) 0.2648(3) 0.0206(9) Uani 1 1 d . .
H36 H 0.541981 0.869196 0.213108 0.025 Uiso 1 1 calc R U
C31 C 0.8590(5) 0.8118(4) 0.6935(3) 0.0413(13) Uani 1 1 d . .
H31 H 0.846519 0.830569 0.749876 0.05 Uiso 1 1 calc R U
C46 C 0.6934(5) 0.7057(4) 0.1195(4) 0.0545(18) Uani 1 1 d . .
H46A H 0.640856 0.71803 0.159874 0.082 Uiso 1 1 calc R U
H46B H 0.669652 0.639241 0.077856 0.082 Uiso 1 1 calc R U
H46C H 0.68021 0.752283 0.088122 0.082 Uiso 1 1 calc R U
C39 C 0.5821(4) 1.0794(4) 0.4153(3) 0.0306(11) Uani 1 1 d . .
H39 H 0.592369 1.13306 0.467344 0.037 Uiso 1 1 calc R U
C30 C 0.9707(5) 0.7746(4) 0.6800(3) 0.0430(14) Uani 1 1 d . .
H30 H 1.035045 0.766709 0.726215 0.052 Uiso 1 1 calc R U
C37 C 0.4712(4) 0.9276(3) 0.3156(3) 0.0243(10) Uani 1 1 d . .
H37 H 0.404731 0.876621 0.298554 0.029 Uiso 1 1 calc R U
C51 C 1.1178(5) 0.9023(5) 0.2680(4) 0.0549(17) Uani 1 1 d . .
H51A H 1.121665 0.840464 0.223651 0.082 Uiso 1 1 calc R U
H51B H 1.202975 0.92802 0.306909 0.082 Uiso 1 1 calc R U
H51C H 1.084707 0.949164 0.239733 0.082 Uiso 1 1 calc R U
C40 C 0.6641(4) 1.0768(3) 0.3650(3) 0.0260(10) Uani 1 1 d . .
H40 H 0.729594 1.128654 0.382401 0.031 Uiso 1 1 calc R U
C27 C 0.7827(4) 0.7963(3) 0.5417(3) 0.0237(9) Uani 1 1 d . .
C45 C 0.8331(4) 0.7177(3) 0.1705(3) 0.0256(10) Uani 1 1 d . .
C38 C 0.4863(4) 1.0058(3) 0.3911(3) 0.0279(10) Uani 1 1 d . .
H38 H 0.430435 1.008671 0.426103 0.034 Uiso 1 1 calc R U
C52 C 1.0851(5) 0.8157(5) 0.3671(5) 0.070(2) Uani 1 1 d . .
H52A H 1.030713 0.806167 0.402198 0.105 Uiso 1 1 calc R U
H52B H 1.170357 0.842988 0.405043 0.105 Uiso 1 1 calc R U
H52C H 1.089282 0.752907 0.324117 0.105 Uiso 1 1 calc R U
C41 C 0.7123(4) 1.0733(3) 0.1923(3) 0.0219(9) Uani 1 1 d . .
H41 H 0.656937 1.120197 0.20921 0.026 Uiso 1 1 calc R U
C28 C 0.8951(4) 0.7604(3) 0.5282(3) 0.0283(10) Uani 1 1 d . .
H28 H 0.90981 0.743482 0.47255 0.034 Uiso 1 1 calc R U
C44 C 0.8708(4) 0.9380(3) 0.1419(3) 0.0227(9) Uani 1 1 d . .
H44 H 0.924595 0.890715 0.122894 0.027 Uiso 1 1 calc R U
C42 C 0.7734(4) 1.0806(3) 0.1327(3) 0.0262(10) Uani 1 1 d . .
H42 H 0.76154 1.132214 0.109723 0.031 Uiso 1 1 calc R U
C47 C 0.8522(6) 0.6410(3) 0.2146(3) 0.0438(14) Uani 1 1 d . .
H47A H 0.941709 0.646161 0.246071 0.066 Uiso 1 1 calc R U
H47B H 0.826287 0.575978 0.170565 0.066 Uiso 1 1 calc R U
H47C H 0.80078 0.651423 0.255615 0.066 Uiso 1 1 calc R U
C43 C 0.8521(4) 1.0118(3) 0.1070(3) 0.0275(10) Uani 1 1 d . .
H43 H 0.893684 1.015183 0.06511 0.033 Uiso 1 1 calc R U
C49 C 1.0306(4) 0.8854(3) 0.3206(3) 0.0272(10) Uani 1 1 d . .
C32 C 0.7663(5) 0.8211(3) 0.6242(3) 0.0322(11) Uani 1 1 d . .
H32 H 0.689754 0.845037 0.633574 0.039 Uiso 1 1 calc R U
C29 C 0.9842(4) 0.7501(4) 0.5980(3) 0.0358(12) Uani 1 1 d . .
C48 C 0.9133(5) 0.7004(4) 0.1076(3) 0.0428(13) Uani 1 1 d . .
H48A H 0.892541 0.742988 0.072608 0.064 Uiso 1 1 calc R U
H48B H 0.896101 0.632201 0.069173 0.064 Uiso 1 1 calc R U
H48C H 1.003081 0.714821 0.140139 0.064 Uiso 1 1 calc R U
AU1 Au 0.21821(2) 0.32761(2) 0.16685(2) 0.02162(5) Uani 1 1 d . .
S1 S 0.08758(10) 0.18784(8) 0.07571(7) 0.0250(2) Uani 1 1 d . .
P1 P 0.34445(10) 0.46815(8) 0.25460(7) 0.0227(2) Uani 1 1 d . .
F1 F -0.2737(3) 0.4059(2) 0.0786(2) 0.0674(11) Uani 1 1 d . .
C20 C 0.3946(6) 0.5046(4) 0.1171(3) 0.0502(15) Uani 1 1 d . .
H20A H 0.486375 0.50919 0.141961 0.075 Uiso 1 1 calc R U
H20B H 0.376991 0.537795 0.074028 0.075 Uiso 1 1 calc R U
H20C H 0.35991 0.435922 0.088906 0.075 Uiso 1 1 calc R U
C15 C 0.6943(4) 0.3664(4) 0.2844(4) 0.0436(14) Uani 1 1 d . .
H15 H 0.729159 0.307102 0.264477 0.052 Uiso 1 1 calc R U
C16 C 0.7744(5) 0.4483(4) 0.3379(4) 0.0486(15) Uani 1 1 d . .
H16 H 0.863072 0.445133 0.35511 0.058 Uiso 1 1 calc R U
C12 C 0.3768(4) 0.0837(3) 0.0978(3) 0.0332(11) Uani 1 1 d . .
H12 H 0.338142 0.019754 0.062271 0.04 Uiso 1 1 calc R U
C24 C 0.3306(6) 0.4424(5) 0.4042(4) 0.0542(16) Uani 1 1 d . .
H24A H 0.286179 0.378125 0.366457 0.081 Uiso 1 1 calc R U
H24B H 0.305751 0.462272 0.458437 0.081 Uiso 1 1 calc R U
H24C H 0.422168 0.439224 0.417361 0.081 Uiso 1 1 calc R U
C10 C 0.4392(4) 0.2105(3) 0.2365(3) 0.0288(10) Uani 1 1 d . .
H10 H 0.443094 0.233096 0.296536 0.035 Uiso 1 1 calc R U
C7 C 0.5138(4) 0.4562(3) 0.2876(3) 0.0234(9) Uani 1 1 d . .
C21 C 0.1935(5) 0.5552(5) 0.1473(4) 0.0622(19) Uani 1 1 d . .
H21A H 0.15212 0.488428 0.116598 0.093 Uiso 1 1 calc R U
H21B H 0.185602 0.590256 0.105849 0.093 Uiso 1 1 calc R U
H21C H 0.153051 0.58849 0.192326 0.093 Uiso 1 1 calc R U
C25 C 0.3543(7) 0.6176(4) 0.4201(4) 0.0655(19) Uani 1 1 d . .
H25A H 0.445685 0.617097 0.442538 0.098 Uiso 1 1 calc R U
H25B H 0.316201 0.636093 0.468607 0.098 Uiso 1 1 calc R U
H25C H 0.33905 0.664736 0.389405 0.098 Uiso 1 1 calc R U
C11 C 0.3834(4) 0.1172(3) 0.1850(3) 0.0323(11) Uani 1 1 d . .
H11 H 0.349636 0.076272 0.209767 0.039 Uiso 1 1 calc R U
C26 C 0.1501(5) 0.5125(5) 0.3332(4) 0.0566(17) Uani 1 1 d . .
H26A H 0.12321 0.558069 0.302036 0.085 Uiso 1 1 calc R U
H26B H 0.12188 0.530472 0.386072 0.085 Uiso 1 1 calc R U
H26C H 0.112705 0.446238 0.295757 0.085 Uiso 1 1 calc R U
C1 C -0.0634(4) 0.2204(3) 0.0369(3) 0.0230(9) Uani 1 1 d . .
C22 C 0.3956(8) 0.6559(4) 0.2386(4) 0.073(2) Uani 1 1 d . .
H22A H 0.362949 0.684103 0.288922 0.11 Uiso 1 1 calc R U
H22B H 0.376883 0.694982 0.20038 0.11 Uiso 1 1 calc R U
H22C H 0.487428 0.655403 0.258577 0.11 Uiso 1 1 calc R U
C8 C 0.5633(4) 0.3669(3) 0.2580(3) 0.0246(10) Uani 1 1 d . .
C9 C 0.4897(4) 0.2719(3) 0.2017(3) 0.0238(10) Uani 1 1 d . .
C14 C 0.4829(4) 0.2358(3) 0.1131(3) 0.0310(11) Uani 1 1 d . .
H14 H 0.517593 0.275735 0.087891 0.037 Uiso 1 1 calc R U
C5 C -0.2685(4) 0.1688(4) -0.0718(3) 0.0313(11) Uani 1 1 d . .
H5 H -0.322227 0.121412 -0.122515 0.038 Uiso 1 1 calc R U
C19 C 0.3334(5) 0.5528(3) 0.1893(3) 0.0308(11) Uani 1 1 d . .
C2 C -0.1085(4) 0.3062(3) 0.0755(3) 0.0316(11) Uani 1 1 d . .
H2 H -0.056159 0.354654 0.126035 0.038 Uiso 1 1 calc R U
C6 C -0.1455(4) 0.1514(3) -0.0373(3) 0.0270(10) Uani 1 1 d . .
H6 H -0.116597 0.09162 -0.064451 0.032 Uiso 1 1 calc R U
C18 C 0.5979(4) 0.5380(3) 0.3419(3) 0.0324(11) Uani 1 1 d . .
H18 H 0.565319 0.598146 0.362635 0.039 Uiso 1 1 calc R U
C23 C 0.2955(4) 0.5169(3) 0.3579(3) 0.0303(11) Uani 1 1 d . .
C13 C 0.4268(5) 0.1434(3) 0.0622(3) 0.0361(12) Uani 1 1 d . .
H13 H 0.422255 0.12036 0.002131 0.043 Uiso 1 1 calc R U
C17 C 0.7265(5) 0.5349(4) 0.3666(3) 0.0415(13) Uani 1 1 d . .
H17 H 0.78153 0.592194 0.403261 0.05 Uiso 1 1 calc R U
C4 C -0.3124(4) 0.2547(4) -0.0324(3) 0.0367(12) Uani 1 1 d . .
H4 H -0.396279 0.267575 -0.054527 0.044 Uiso 1 1 calc R U
C3 C -0.2313(5) 0.3201(4) 0.0392(3) 0.0381(12) Uani 1 1 d . .

loop_
_atom_site_aniso_label
_atom_site_aniso_U_11
_atom_site_aniso_U_22
_atom_site_aniso_U_33
_atom_site_aniso_U_23
_atom_site_aniso_U_13
_atom_site_aniso_U_12
AU2 0.01780(8) 0.01902(9) 0.01552(9) 0.00494(6) 0.00441(6) 0.00304(7)
S2 0.0232(5) 0.0321(6) 0.0191(5) 0.0094(5) 0.0077(4) 0.0050(5)
P2 0.0169(5) 0.0172(5) 0.0178(5) 0.0047(4) 0.0045(4) 0.0039(4)
F2 0.0347(16) 0.066(2) 0.069(2) 0.0324(18) 0.0022(15) 0.0174(16)
C50 0.030(3) 0.043(3) 0.035(3) 0.001(2) 0.003(2) -0.010(2)
C35 0.0150(18) 0.021(2) 0.020(2) 0.0068(17) 0.0058(16) 0.0063(17)
C33 0.0168(19) 0.020(2) 0.022(2) 0.0095(17) 0.0078(16) 0.0033(17)
C34 0.0187(19) 0.021(2) 0.0133(19) 0.0049(16) 0.0044(16) 0.0016(17)
C36 0.0155(19) 0.023(2) 0.021(2) 0.0067(18) 0.0028(16) 0.0086(18)
C31 0.056(3) 0.045(3) 0.022(3) 0.014(2) 0.005(2) 0.002(3)
C46 0.041(3) 0.036(3) 0.049(3) -0.019(3) -0.010(3) -0.001(3)
C39 0.033(2) 0.036(3) 0.020(2) 0.002(2) 0.0123(19) 0.008(2)
C30 0.052(3) 0.037(3) 0.034(3) 0.022(2) -0.011(2) -0.003(3)
C37 0.019(2) 0.028(2) 0.032(2) 0.013(2) 0.0114(18) 0.0082(19)
C51 0.023(3) 0.086(5) 0.048(3) 0.010(3) 0.013(2) -0.001(3)
C40 0.027(2) 0.022(2) 0.030(2) 0.0078(19) 0.0112(19) 0.0046(19)
C27 0.026(2) 0.018(2) 0.023(2) 0.0047(18) 0.0030(18) -0.0018(18)
C45 0.031(2) 0.022(2) 0.023(2) 0.0042(18) 0.0128(19) 0.004(2)
C38 0.027(2) 0.042(3) 0.027(2) 0.020(2) 0.0172(19) 0.015(2)
C52 0.032(3) 0.068(4) 0.110(6) 0.062(4) -0.020(3) -0.003(3)
C41 0.024(2) 0.018(2) 0.026(2) 0.0092(18) 0.0097(18) 0.0075(18)
C28 0.031(2) 0.024(2) 0.026(2) 0.0091(19) 0.0015(19) -0.003(2)
C44 0.026(2) 0.021(2) 0.026(2) 0.0078(18) 0.0154(18) 0.0081(19)
C42 0.034(2) 0.024(2) 0.025(2) 0.0119(19) 0.0113(19) 0.008(2)
C47 0.080(4) 0.019(3) 0.037(3) 0.009(2) 0.024(3) 0.012(3)
C43 0.030(2) 0.031(3) 0.025(2) 0.007(2) 0.0155(19) 0.000(2)
C49 0.016(2) 0.032(3) 0.032(3) 0.009(2) 0.0044(18) 0.0023(19)
C32 0.046(3) 0.031(3) 0.024(2) 0.013(2) 0.012(2) 0.007(2)
C29 0.025(2) 0.034(3) 0.046(3) 0.018(2) 0.001(2) 0.001(2)
C48 0.072(4) 0.028(3) 0.031(3) 0.004(2) 0.026(3) 0.009(3)
AU1 0.01951(9) 0.02163(10) 0.02049(9) 0.00542(7) 0.00226(6) 0.00229(7)
S1 0.0222(5) 0.0261(6) 0.0230(6) 0.0064(5) 0.0023(4) 0.0019(5)
P1 0.0237(5) 0.0197(6) 0.0219(6) 0.0052(5) 0.0038(4) 0.0047(5)
F1 0.0468(19) 0.042(2) 0.088(3) -0.0001(18) 0.0017(18) 0.0145(17)
C20 0.069(4) 0.056(4) 0.044(3) 0.028(3) 0.030(3) 0.027(3)
C15 0.025(2) 0.025(3) 0.070(4) 0.010(3) 0.002(2) 0.004(2)
C16 0.023(2) 0.036(3) 0.075(4) 0.019(3) -0.005(3) -0.005(2)
C12 0.027(2) 0.021(2) 0.042(3) 0.007(2) 0.001(2) 0.000(2)
C24 0.072(4) 0.062(4) 0.044(3) 0.028(3) 0.029(3) 0.018(3)
C10 0.026(2) 0.024(2) 0.034(3) 0.007(2) 0.009(2) 0.005(2)
C7 0.025(2) 0.024(2) 0.021(2) 0.0090(18) 0.0024(17) -0.0006(19)
C21 0.049(3) 0.086(5) 0.082(5) 0.068(4) 0.018(3) 0.028(4)
C25 0.094(5) 0.044(4) 0.046(4) -0.012(3) 0.034(3) -0.013(3)
C11 0.031(2) 0.019(2) 0.047(3) 0.012(2) 0.011(2) 0.006(2)
C26 0.042(3) 0.086(5) 0.045(3) 0.016(3) 0.022(3) 0.024(3)
C1 0.019(2) 0.028(2) 0.024(2) 0.0123(19) 0.0064(17) 0.0017(19)
C22 0.137(7) 0.032(3) 0.039(3) 0.018(3) 0.001(4) -0.022(4)
C8 0.020(2) 0.023(2) 0.028(2) 0.0099(19) 0.0013(18) 0.0007(18)
C9 0.019(2) 0.016(2) 0.035(3) 0.0077(19) 0.0060(18) 0.0084(18)
C14 0.029(2) 0.027(3) 0.037(3) 0.015(2) 0.004(2) 0.004(2)
C5 0.029(2) 0.040(3) 0.027(2) 0.016(2) 0.0047(19) -0.007(2)
C19 0.041(3) 0.020(2) 0.030(3) 0.010(2) 0.007(2) 0.009(2)
C2 0.028(2) 0.029(3) 0.032(3) 0.009(2) 0.001(2) 0.002(2)
C6 0.028(2) 0.030(3) 0.022(2) 0.0094(19) 0.0071(18) 0.001(2)
C18 0.031(2) 0.024(2) 0.037(3) 0.007(2) 0.006(2) -0.001(2)
C23 0.037(3) 0.029(3) 0.023(2) 0.006(2) 0.010(2) 0.005(2)
C13 0.045(3) 0.029(3) 0.026(3) 0.004(2) 0.003(2) 0.006(2)
C17 0.030(3) 0.035(3) 0.045(3) 0.008(2) -0.004(2) -0.013(2)
C4 0.026(2) 0.043(3) 0.044(3) 0.026(3) 0.001(2) 0.003(2)
C3 0.038(3) 0.026(3) 0.051(3) 0.013(2) 0.013(2) 0.010(2)

loop_
_atom_type_symbol
_atom_type_description
_atom_type_scat_dispersion_real
_atom_type_scat_dispersion_imag
_atom_type_scat_source
C C 0.0033 0.0016 'International Tables Vol C Tables 4.2.6.8 and 6.1.1.4'
H H 0 0 'International Tables Vol C Tables 4.2.6.8 and 6.1.1.4'
Au Au -2.0133 8.8022 'International Tables Vol C Tables 4.2.6.8 and 6.1.1.4'
F F 0.0171 0.0103 'International Tables Vol C Tables 4.2.6.8 and 6.1.1.4'
P P 0.1023 0.0942 'International Tables Vol C Tables 4.2.6.8 and 6.1.1.4'
S S 0.1246 0.1234 'International Tables Vol C Tables 4.2.6.8 and 6.1.1.4'

loop_
_exptl_crystal_face_index_h
_exptl_crystal_face_index_k
_exptl_crystal_face_index_l
_exptl_crystal_face_perp_dist
2 -9 -17 0.147
-2 9 17 0.147
7 -18 9 0.2678
-7 18 -9 0.2678
-15 -5 8 0.1023
9 15 -17 0.1005
0 -18 18 0.2168
13 -8 6 0.2194

loop_
_geom_angle_atom_site_label_1
_geom_angle_atom_site_label_2
_geom_angle_atom_site_label_3
_geom_angle
P2 AU2 S2 176.35(3)
C27 S2 AU2 106.36(16)
C33 P2 C49 103.6(2)
C33 P2 C45 107.45(19)
C49 P2 C45 115.1(2)
C33 P2 AU2 116.36(13)
C49 P2 AU2 106.85(15)
C45 P2 AU2 107.82(15)
C49 C50 H50A 109.5
C49 C50 H50B 109.5
H50A C50 H50B 109.5
C49 C50 H50C 109.5
H50A C50 H50C 109.5
H50B C50 H50C 109.5
C40 C35 C36 118.3(4)
C40 C35 C34 120.7(4)
C36 C35 C34 120.5(4)
C44 C33 C34 118.3(4)
C44 C33 P2 118.6(3)
C34 C33 P2 122.8(3)
C41 C34 C33 118.0(4)
C41 C34 C35 116.1(3)
C33 C34 C35 125.8(4)
C37 C36 C35 120.7(4)
C37 C36 H36 119.6
C35 C36 H36 119.6
C32 C31 C30 119.6(5)
C32 C31 H31 120.2
C30 C31 H31 120.2
C45 C46 H46A 109.5
C45 C46 H46B 109.5
H46A C46 H46B 109.5
C45 C46 H46C 109.5
H46A C46 H46C 109.5
H46B C46 H46C 109.5
C38 C39 C40 121.0(4)
C38 C39 H39 119.5
C40 C39 H39 119.5
C29 C30 C31 117.6(4)
C29 C30 H30 121.2
C31 C30 H30 121.2
C38 C37 C36 120.1(4)
C38 C37 H37 119.9
C36 C37 H37 119.9
C49 C51 H51A 109.5
C49 C51 H51B 109.5
H51A C51 H51B 109.5
C49 C51 H51C 109.5
H51A C51 H51C 109.5
H51B C51 H51C 109.5
C39 C40 C35 120.1(4)
C39 C40 H40 120
C35 C40 H40 120
C32 C27 C28 118.9(4)
C32 C27 S2 118.4(3)
C28 C27 S2 122.7(3)
C48 C45 C47 108.7(4)
C48 C45 C46 108.9(4)
C47 C45 C46 108.3(5)
C48 C45 P2 117.5(3)
C47 C45 P2 107.9(3)
C46 C45 P2 105.2(3)
C39 C38 C37 119.7(4)
C39 C38 H38 120.1
C37 C38 H38 120.1
C49 C52 H52A 109.5
C49 C52 H52B 109.5
H52A C52 H52B 109.5
C49 C52 H52C 109.5
H52A C52 H52C 109.5
H52B C52 H52C 109.5
C42 C41 C34 122.6(4)
C42 C41 H41 118.7
C34 C41 H41 118.7
C29 C28 C27 118.0(4)
C29 C28 H28 121
C27 C28 H28 121
C43 C44 C33 121.9(4)
C43 C44 H44 119.1
C33 C44 H44 119.1
C43 C42 C41 118.9(4)
C43 C42 H42 120.6
C41 C42 H42 120.6
C45 C47 H47A 109.5
C45 C47 H47B 109.5
H47A C47 H47B 109.5
C45 C47 H47C 109.5
H47A C47 H47C 109.5
H47B C47 H47C 109.5
C42 C43 C44 120.3(4)
C42 C43 H43 119.9
C44 C43 H43 119.9
C50 C49 C52 109.8(4)
C50 C49 C51 107.1(4)
C52 C49 C51 109.3(4)
C50 C49 P2 104.6(3)
C52 C49 P2 109.7(3)
C51 C49 P2 116.1(3)
C27 C32 C31 121.7(5)
C27 C32 H32 119.2
C31 C32 H32 119.2
C30 C29 F2 119.0(4)
C30 C29 C28 124.2(5)
F2 C29 C28 116.7(5)
C45 C48 H48A 109.5
C45 C48 H48B 109.5
H48A C48 H48B 109.5
C45 C48 H48C 109.5
H48A C48 H48C 109.5
H48B C48 H48C 109.5
P1 AU1 S1 178.40(4)
C1 S1 AU1 108.35(15)
C7 P1 C23 106.4(2)
C7 P1 C19 104.1(2)
C23 P1 C19 115.1(2)
C7 P1 AU1 115.33(14)
C23 P1 AU1 108.94(16)
C19 P1 AU1 107.18(15)
C19 C20 H20A 109.5
C19 C20 H20B 109.5
H20A C20 H20B 109.5
C19 C20 H20C 109.5
H20A C20 H20C 109.5
H20B C20 H20C 109.5
C16 C15 C8 122.4(5)
C16 C15 H15 118.8
C8 C15 H15 118.8
C17 C16 C15 119.8(4)
C17 C16 H16 120.1
C15 C16 H16 120.1
C11 C12 C13 119.7(5)
C11 C12 H12 120.2
C13 C12 H12 120.2
C23 C24 H24A 109.5
C23 C24 H24B 109.5
H24A C24 H24B 109.5
C23 C24 H24C 109.5
H24A C24 H24C 109.5
H24B C24 H24C 109.5
C11 C10 C9 121.0(5)
C11 C10 H10 119.5
C9 C10 H10 119.5
C18 C7 C8 118.3(4)
C18 C7 P1 119.4(3)
C8 C7 P1 122.3(3)
C19 C21 H21A 109.5
C19 C21 H21B 109.5
H21A C21 H21B 109.5
C19 C21 H21C 109.5
H21A C21 H21C 109.5
H21B C21 H21C 109.5
C23 C25 H25A 109.5
C23 C25 H25B 109.5
H25A C25 H25B 109.5
C23 C25 H25C 109.5
H25A C25 H25C 109.5
H25B C25 H25C 109.5
C12 C11 C10 120.1(5)
C12 C11 H11 120
C10 C11 H11 120
C23 C26 H26A 109.5
C23 C26 H26B 109.5
H26A C26 H26B 109.5
C23 C26 H26C 109.5
H26A C26 H26C 109.5
H26B C26 H26C 109.5
C2 C1 C6 118.0(4)
C2 C1 S1 125.2(3)
C6 C1 S1 116.7(3)
C19 C22 H22A 109.5
C19 C22 H22B 109.5
H22A C22 H22B 109.5
C19 C22 H22C 109.5
H22A C22 H22C 109.5
H22B C22 H22C 109.5
C15 C8 C7 117.8(4)
C15 C8 C9 115.8(4)
C7 C8 C9 126.5(4)
C10 C9 C14 117.8(4)
C10 C9 C8 121.3(4)
C14 C9 C8 120.5(4)
C13 C14 C9 120.9(5)
C13 C14 H14 119.5
C9 C14 H14 119.5
C4 C5 C6 120.0(4)
C4 C5 H5 120
C6 C5 H5 120
C22 C19 C21 109.1(5)
C22 C19 C20 109.7(5)
C21 C19 C20 108.1(4)
C22 C19 P1 116.2(3)
C21 C19 P1 108.0(4)
C20 C19 P1 105.4(3)
C1 C2 C3 118.6(4)
C1 C2 H2 120.7
C3 C2 H2 120.7
C5 C6 C1 121.4(4)
C5 C6 H6 119.3
C1 C6 H6 119.3
C17 C18 C7 122.4(4)
C17 C18 H18 118.8
C7 C18 H18 118.8
C25 C23 C24 109.0(4)
C25 C23 C26 109.9(5)
C24 C23 C26 106.7(5)
C25 C23 P1 117.7(4)
C24 C23 P1 104.8(3)
C26 C23 P1 108.1(3)
C14 C13 C12 120.5(5)
C14 C13 H13 119.7
C12 C13 H13 119.7
C16 C17 C18 119.3(5)
C16 C17 H17 120.3
C18 C17 H17 120.3
C3 C4 C5 117.5(4)
C3 C4 H4 121.2
C5 C4 H4 121.2
C4 C3 F1 118.0(4)
C4 C3 C2 124.5(5)
F1 C3 C2 117.5(4)

loop_
_geom_bond_atom_site_label_1
_geom_bond_atom_site_label_2
_geom_bond_distance
AU2 P2 2.2799(11)
AU2 S2 2.3017(11)
S2 C27 1.770(4)
P2 C33 1.836(4)
P2 C49 1.881(4)
P2 C45 1.885(4)
F2 C29 1.368(6)
C50 C49 1.516(6)
C50 H50A 0.98
C50 H50B 0.98
C50 H50C 0.98
C35 C40 1.395(6)
C35 C36 1.399(6)
C35 C34 1.482(6)
C33 C44 1.398(6)
C33 C34 1.412(5)
C34 C41 1.406(6)
C36 C37 1.381(6)
C36 H36 0.95
C31 C32 1.388(6)
C31 C30 1.396(8)
C31 H31 0.95
C46 C45 1.532(6)
C46 H46A 0.98
C46 H46B 0.98
C46 H46C 0.98
C39 C38 1.371(7)
C39 C40 1.383(6)
C39 H39 0.95
C30 C29 1.364(7)
C30 H30 0.95
C37 C38 1.380(6)
C37 H37 0.95
C51 C49 1.531(7)
C51 H51A 0.98
C51 H51B 0.98
C51 H51C 0.98
C40 H40 0.95
C27 C32 1.385(6)
C27 C28 1.398(6)
C45 C48 1.516(7)
C45 C47 1.523(6)
C38 H38 0.95
C52 C49 1.521(7)
C52 H52A 0.98
C52 H52B 0.98
C52 H52C 0.98
C41 C42 1.377(6)
C41 H41 0.95
C28 C29 1.379(6)
C28 H28 0.95
C44 C43 1.382(6)
C44 H44 0.95
C42 C43 1.376(6)
C42 H42 0.95
C47 H47A 0.98
C47 H47B 0.98
C47 H47C 0.98
C43 H43 0.95
C32 H32 0.95
C48 H48A 0.98
C48 H48B 0.98
C48 H48C 0.98
AU1 P1 2.2797(12)
AU1 S1 2.3051(11)
S1 C1 1.757(4)
P1 C7 1.831(4)
P1 C23 1.883(5)
P1 C19 1.891(5)
F1 C3 1.370(5)
C20 C19 1.527(7)
C20 H20A 0.98
C20 H20B 0.98
C20 H20C 0.98
C15 C16 1.369(7)
C15 C8 1.396(6)
C15 H15 0.95
C16 C17 1.369(7)
C16 H16 0.95
C12 C11 1.378(7)
C12 C13 1.382(7)
C12 H12 0.95
C24 C23 1.534(7)
C24 H24A 0.98
C24 H24B 0.98
C24 H24C 0.98
C10 C11 1.384(6)
C10 C9 1.395(6)
C10 H10 0.95
C7 C18 1.391(6)
C7 C8 1.412(6)
C21 C19 1.526(7)
C21 H21A 0.98
C21 H21B 0.98
C21 H21C 0.98
C25 C23 1.517(7)
C25 H25A 0.98
C25 H25B 0.98
C25 H25C 0.98
C11 H11 0.95
C26 C23 1.540(7)
C26 H26A 0.98
C26 H26B 0.98
C26 H26C 0.98
C1 C2 1.380(6)
C1 C6 1.403(6)
C22 C19 1.510(7)
C22 H22A 0.98
C22 H22B 0.98
C22 H22C 0.98
C8 C9 1.479(6)
C9 C14 1.399(6)
C14 C13 1.372(7)
C14 H14 0.95
C5 C4 1.380(7)
C5 C6 1.393(6)
C5 H5 0.95
C2 C3 1.382(6)
C2 H2 0.95
C6 H6 0.95
C18 C17 1.374(6)
C18 H18 0.95
C13 H13 0.95
C17 H17 0.95
C4 C3 1.354(7)
C4 H4 0.95

loop_
_geom_hbond_atom_site_label_D
_geom_hbond_atom_site_label_H
_geom_hbond_atom_site_label_A
_geom_hbond_distance_DH
_geom_hbond_distance_HA
_geom_hbond_distance_DA
_geom_hbond_angle_DHA
_geom_hbond_site_symmetry_A
C47 H47B F1_$1 0.98 2.51 3.473(6) 166.6 1_655

loop_
_geom_torsion_atom_site_label_1
_geom_torsion_atom_site_label_2
_geom_torsion_atom_site_label_3
_geom_torsion_atom_site_label_4
_geom_torsion
C49 P2 C33 C44 64.9(4)
C45 P2 C33 C44 -57.3(4)
AU2 P2 C33 C44 -178.2(3)
C49 P2 C33 C34 -109.1(4)
C45 P2 C33 C34 128.7(3)
AU2 P2 C33 C34 7.7(4)
C44 C33 C34 C41 -2.9(6)
P2 C33 C34 C41 171.2(3)
C44 C33 C34 C35 174.7(4)
P2 C33 C34 C35 -11.2(6)
C40 C35 C34 C41 -61.7(5)
C36 C35 C34 C41 110.9(4)
C40 C35 C34 C33 120.7(5)
C36 C35 C34 C33 -66.7(5)
C40 C35 C36 C37 0.0(6)
C34 C35 C36 C37 -172.8(4)
C32 C31 C30 C29 0.9(8)
C35 C36 C37 C38 -0.3(6)
C38 C39 C40 C35 -0.5(7)
C36 C35 C40 C39 0.5(6)
C34 C35 C40 C39 173.2(4)
AU2 S2 C27 C32 155.5(3)
AU2 S2 C27 C28 -22.9(4)
C33 P2 C45 C48 65.7(4)
C49 P2 C45 C48 -49.1(4)
AU2 P2 C45 C48 -168.2(3)
C33 P2 C45 C47 -171.2(3)
C49 P2 C45 C47 74.1(4)
AU2 P2 C45 C47 -45.0(4)
C33 P2 C45 C46 -55.7(4)
C49 P2 C45 C46 -170.4(4)
AU2 P2 C45 C46 70.5(4)
C40 C39 C38 C37 0.2(6)
C36 C37 C38 C39 0.2(6)
C33 C34 C41 C42 1.0(6)
C35 C34 C41 C42 -176.8(4)
C32 C27 C28 C29 0.8(7)
S2 C27 C28 C29 179.2(4)
C34 C33 C44 C43 2.8(6)
P2 C33 C44 C43 -171.5(3)
C34 C41 C42 C43 1.0(7)
C41 C42 C43 C44 -1.2(7)
C33 C44 C43 C42 -0.8(7)
C33 P2 C49 C50 63.9(4)
C45 P2 C49 C50 -179.2(3)
AU2 P2 C49 C50 -59.5(3)
C33 P2 C49 C52 -178.4(4)
C45 P2 C49 C52 -61.4(5)
AU2 P2 C49 C52 58.3(4)
C33 P2 C49 C51 -53.9(4)
C45 P2 C49 C51 63.0(4)
AU2 P2 C49 C51 -177.3(4)
C28 C27 C32 C31 0.5(7)
S2 C27 C32 C31 -177.9(4)
C30 C31 C32 C27 -1.4(8)
C31 C30 C29 F2 178.3(4)
C31 C30 C29 C28 0.5(8)
C27 C28 C29 C30 -1.4(7)
C27 C28 C29 F2 -179.2(4)
C8 C15 C16 C17 -0.8(9)
C23 P1 C7 C18 -58.4(4)
C19 P1 C7 C18 63.5(4)
AU1 P1 C7 C18 -179.3(3)
C23 P1 C7 C8 123.2(4)
C19 P1 C7 C8 -114.9(4)
AU1 P1 C7 C8 2.3(4)
C13 C12 C11 C10 0.4(7)
C9 C10 C11 C12 -0.2(6)
AU1 S1 C1 C2 -20.4(4)
AU1 S1 C1 C6 162.4(3)
C16 C15 C8 C7 0.8(8)
C16 C15 C8 C9 -178.8(5)
C18 C7 C8 C15 -0.8(7)
P1 C7 C8 C15 177.6(4)
C18 C7 C8 C9 178.7(5)
P1 C7 C8 C9 -2.8(6)
C11 C10 C9 C14 -0.4(6)
C11 C10 C9 C8 -172.3(4)
C15 C8 C9 C10 93.5(6)
C7 C8 C9 C10 -86.1(5)
C15 C8 C9 C14 -78.2(5)
C7 C8 C9 C14 102.2(5)
C10 C9 C14 C13 0.8(6)
C8 C9 C14 C13 172.8(4)
C7 P1 C19 C22 -65.5(5)
C23 P1 C19 C22 50.6(5)
AU1 P1 C19 C22 171.9(4)
C7 P1 C19 C21 171.5(4)
C23 P1 C19 C21 -72.4(4)
AU1 P1 C19 C21 48.9(4)
C7 P1 C19 C20 56.2(4)
C23 P1 C19 C20 172.2(3)
AU1 P1 C19 C20 -66.5(4)
C6 C1 C2 C3 -0.4(7)
S1 C1 C2 C3 -177.6(4)
C4 C5 C6 C1 -0.8(7)
C2 C1 C6 C5 0.7(7)
S1 C1 C6 C5 178.1(4)
C8 C7 C18 C17 0.8(7)
P1 C7 C18 C17 -177.7(4)
C7 P1 C23 C25 63.7(4)
C19 P1 C23 C25 -51.0(5)
AU1 P1 C23 C25 -171.3(4)
C7 P1 C23 C24 -57.5(4)
C19 P1 C23 C24 -172.2(4)
AU1 P1 C23 C24 67.4(4)
C7 P1 C23 C26 -171.0(4)
C19 P1 C23 C26 74.3(4)
AU1 P1 C23 C26 -46.1(4)
C9 C14 C13 C12 -0.7(7)
C11 C12 C13 C14 0.0(7)
C15 C16 C17 C18 0.7(9)
C7 C18 C17 C16 -0.7(8)
C6 C5 C4 C3 0.7(7)
C5 C4 C3 F1 179.7(5)
C5 C4 C3 C2 -0.5(8)
C1 C2 C3 C4 0.4(8)
C1 C2 C3 F1 -179.9(4)
